data_7107811
loop_
_publ_author_name
'Pospiech, Steffen'
'Brough, Sarah'
'Bolte, Michael'
'Lerner, Hans-Wolfram'
'Bettinger, Holger F.'
'Wagner, Matthias'

_publ_section_title
;
 An inorganic propellane with central B--B bond
;
_journal_coden_ASTM CHCOFS
_journal_issue 47
_journal_name_full
;
 Chemical Communications (Cambridge, United Kingdom)
;
_journal_page_first 5886
_journal_page_last 5888
_journal_paper_doi 10.1039/c2cc32256k
_journal_volume 48
_journal_year 2012
_chemical_formula_moiety 'C26 H28 B2 N4 S2'
_chemical_formula_sum 'C26 H28 B2 N4 S2'
_chemical_formula_weight 482.26
_space_group_IT_number 29
_symmetry_cell_setting orthorhombic
_symmetry_space_group_name_Hall 'P 2c -2ac'
_symmetry_space_group_name_H-M 'P c a 21'
_atom_sites_solution_hydrogens geom
_atom_sites_solution_primary direct
_atom_sites_solution_secondary difmap
_audit_creation_method SHELXL-97
_cell_angle_alpha 90.00
_cell_angle_beta 90.00
_cell_angle_gamma 90.00
_cell_formula_units_Z 4
_cell_length_a 26.6672(6)
_cell_length_b 8.5931(2)
_cell_length_c 10.7151(2)
_cell_measurement_reflns_used 28157
_cell_measurement_temperature 173(2)
_cell_measurement_theta_max 27.9
_cell_measurement_theta_min 2.3
_cell_volume 2455.41(9)
_computing_cell_refinement 'X-Area (Stoe & Cie, 2001)'
_computing_data_collection 'X-Area (Stoe & Cie, 2001)'
_computing_data_reduction 'X-Area (Stoe & Cie, 2001)'
_computing_molecular_graphics 'XP (Sheldrick, 2008)'
_computing_publication_material SHELXL97
_computing_structure_refinement 'SHELXL97 (Sheldrick, 2008) '
_computing_structure_solution 'SHELXS97 (Sheldrick, 2008) '
_diffrn_ambient_temperature 173(2)
_diffrn_measured_fraction_theta_full 0.999
_diffrn_measured_fraction_theta_max 0.998
_diffrn_measurement_device_type 'STOE IPDS II two-circle-diffractometer'
_diffrn_measurement_method \w
_diffrn_radiation_monochromator graphite
_diffrn_radiation_source 'fine-focus sealed tube'
_diffrn_radiation_type MoK\a
_diffrn_radiation_wavelength 0.71073
_diffrn_reflns_av_R_equivalents 0.0480
_diffrn_reflns_av_sigmaI/netI 0.0269
_diffrn_reflns_limit_h_max 34
_diffrn_reflns_limit_h_min -34
_diffrn_reflns_limit_k_max 11
_diffrn_reflns_limit_k_min -11
_diffrn_reflns_limit_l_max 13
_diffrn_reflns_limit_l_min -13
_diffrn_reflns_number 29599
_diffrn_reflns_theta_full 25.00
_diffrn_reflns_theta_max 27.52
_diffrn_reflns_theta_min 2.37
_diffrn_standards_number 0
_exptl_absorpt_coefficient_mu 0.240
_exptl_absorpt_correction_T_max 0.9251
_exptl_absorpt_correction_T_min 0.9165
_exptl_absorpt_correction_type multi-scan
_exptl_absorpt_process_details 'MULABS (Spek, 2003; Blessing, 1995)'
_exptl_crystal_colour colourless
_exptl_crystal_density_diffrn 1.305
_exptl_crystal_density_method 'not measured'
_exptl_crystal_description block
_exptl_crystal_F_000 1016
_exptl_crystal_size_max 0.37
_exptl_crystal_size_mid 0.33
_exptl_crystal_size_min 0.33
_refine_diff_density_max 0.272
_refine_diff_density_min -0.441
_refine_diff_density_rms 0.045
_refine_ls_abs_structure_details 'Flack H D (1983), Acta Cryst. A39, 876-881'
_refine_ls_abs_structure_Flack -0.05(6)
_refine_ls_extinction_method none
_refine_ls_goodness_of_fit_ref 1.106
_refine_ls_hydrogen_treatment constr
_refine_ls_matrix_type full
_refine_ls_number_parameters 307
_refine_ls_number_reflns 5641
_refine_ls_number_restraints 1
_refine_ls_restrained_S_all 1.106
_refine_ls_R_factor_all 0.0424
_refine_ls_R_factor_gt 0.0410
_refine_ls_shift/su_max 0.001
_refine_ls_shift/su_mean 0.000
_refine_ls_structure_factor_coef Fsqd
_refine_ls_weighting_details 'calc w=1/[\s^2^(Fo^2^)+(0.0730P)^2^+0.3817P] where P=(Fo^2^+2Fc^2^)/3'
_refine_ls_weighting_scheme calc
_refine_ls_wR_factor_gt 0.1090
_refine_ls_wR_factor_ref 0.1099
_reflns_number_gt 5431
_reflns_number_total 5641
_reflns_threshold_expression I>2\s(I)
_cod_data_source_file c2cc32256k.txt
_cod_data_source_block wa1325
_cod_original_sg_symbol_H-M Pca21
_cod_database_code 7107811

loop_
_symmetry_equiv_pos_as_xyz
'x, y, z'
'-x, -y, z+1/2'
'x+1/2, -y, z'
'-x+1/2, y, z+1/2'

loop_
_atom_site_label
_atom_site_type_symbol
_atom_site_fract_x
_atom_site_fract_y
_atom_site_fract_z
_atom_site_U_iso_or_equiv
_atom_site_adp_type
_atom_site_occupancy
_atom_site_symmetry_multiplicity
_atom_site_calc_flag
_atom_site_refinement_flags
B1 B 0.59802(7) 0.3481(3) 0.6373(2) 0.0286(4) Uani 1 1 d .
B2 B 0.63578(7) 0.2290(2) 0.5465(2) 0.0288(4) Uani 1 1 d .
C1 C 0.63430(7) 0.4268(2) 0.74508(18) 0.0296(4) Uani 1 1 d .
H1 H 0.6162 0.5026 0.7997 0.035 Uiso 1 1 calc R
C2 C 0.69208(7) 0.2259(2) 0.6115(2) 0.0315(4) Uani 1 1 d .
H2 H 0.7161 0.1552 0.5679 0.038 Uiso 1 1 calc R
C11 C 0.65354(7) 0.2862(2) 0.81541(19) 0.0319(4) Uani 1 1 d .
C12 C 0.68381(7) 0.1831(2) 0.7465(2) 0.0326(4) Uani 1 1 d .
C13 C 0.70146(8) 0.0485(3) 0.8037(2) 0.0398(5) Uani 1 1 d .
H13 H 0.7227 -0.0205 0.7588 0.048 Uiso 1 1 calc R
C14 C 0.68816(11) 0.0143(3) 0.9267(3) 0.0465(6) Uani 1 1 d .
H14 H 0.7003 -0.0779 0.9650 0.056 Uiso 1 1 calc R
C15 C 0.65744(9) 0.1135(3) 0.9929(2) 0.0449(5) Uani 1 1 d .
H15 H 0.6481 0.0889 1.0762 0.054 Uiso 1 1 calc R
C16 C 0.64021(8) 0.2499(3) 0.9375(2) 0.0371(4) Uani 1 1 d .
H16 H 0.6192 0.3186 0.9833 0.044 Uiso 1 1 calc R
C21 C 0.67711(7) 0.4996(2) 0.6730(2) 0.0310(4) Uani 1 1 d .
C22 C 0.70664(7) 0.3955(2) 0.60316(19) 0.0316(4) Uani 1 1 d .
C23 C 0.74262(7) 0.4534(3) 0.5210(2) 0.0365(4) Uani 1 1 d .
H23 H 0.7622 0.3835 0.4726 0.044 Uiso 1 1 calc R
C24 C 0.74998(8) 0.6135(3) 0.5095(2) 0.0416(5) Uani 1 1 d .
H24 H 0.7743 0.6525 0.4529 0.050 Uiso 1 1 calc R
C25 C 0.72168(9) 0.7154(3) 0.5809(2) 0.0416(5) Uani 1 1 d .
H25 H 0.7271 0.8243 0.5741 0.050 Uiso 1 1 calc R
C26 C 0.68519(8) 0.6587(3) 0.6626(2) 0.0366(4) Uani 1 1 d .
H26 H 0.6659 0.7291 0.7111 0.044 Uiso 1 1 calc R
S31 S 0.571041(17) 0.50390(5) 0.51664(5) 0.03196(12) Uani 1 1 d .
N31 N 0.63703(6) 0.3044(2) 0.41522(15) 0.0292(3) Uani 1 1 d .
C31 C 0.61207(7) 0.4391(2) 0.40317(18) 0.0299(4) Uani 1 1 d .
N32 N 0.62618(7) 0.5090(2) 0.29594(19) 0.0369(4) Uani 1 1 d .
C32 C 0.66170(8) 0.4142(3) 0.2391(2) 0.0418(5) Uani 1 1 d .
H32 H 0.6782 0.4341 0.1622 0.050 Uiso 1 1 calc R
C33 C 0.66839(8) 0.2894(3) 0.3126(2) 0.0367(4) Uani 1 1 d .
H33 H 0.6907 0.2054 0.2970 0.044 Uiso 1 1 calc R
C34 C 0.61201(9) 0.6670(3) 0.2568(2) 0.0438(5) Uani 1 1 d .
H34 H 0.5830 0.7006 0.3095 0.053 Uiso 1 1 calc R
C35 C 0.59498(13) 0.6686(4) 0.1219(3) 0.0634(8) Uani 1 1 d .
H35A H 0.5674 0.5946 0.1110 0.095 Uiso 1 1 calc R
H35B H 0.6230 0.6388 0.0678 0.095 Uiso 1 1 calc R
H35C H 0.5835 0.7733 0.0996 0.095 Uiso 1 1 calc R
C36 C 0.65469(11) 0.7792(3) 0.2802(3) 0.0556(6) Uani 1 1 d .
H36A H 0.6643 0.7750 0.3685 0.083 Uiso 1 1 calc R
H36B H 0.6440 0.8850 0.2591 0.083 Uiso 1 1 calc R
H36C H 0.6835 0.7502 0.2284 0.083 Uiso 1 1 calc R
S41 S 0.600827(18) 0.02421(5) 0.54683(5) 0.03184(12) Uani 1 1 d .
N41 N 0.55635(6) 0.24074(19) 0.69097(16) 0.0292(3) Uani 1 1 d .
C41 C 0.55814(6) 0.0910(2) 0.65565(18) 0.0290(4) Uani 1 1 d .
N42 N 0.52446(7) 0.00853(19) 0.72279(18) 0.0342(4) Uani 1 1 d .
C42 C 0.50110(8) 0.1106(3) 0.8048(2) 0.0382(5) Uani 1 1 d .
H42 H 0.4758 0.0851 0.8638 0.046 Uiso 1 1 calc R
C43 C 0.52102(7) 0.2528(3) 0.7849(2) 0.0350(4) Uani 1 1 d .
H43 H 0.5123 0.3454 0.8281 0.042 Uiso 1 1 calc R
C44 C 0.51724(9) -0.1609(3) 0.7160(2) 0.0417(5) Uani 1 1 d .
H44 H 0.5395 -0.2027 0.6488 0.050 Uiso 1 1 calc R
C45 C 0.46320(11) -0.1976(4) 0.6815(4) 0.0651(8) Uani 1 1 d .
H45A H 0.4551 -0.1485 0.6015 0.098 Uiso 1 1 calc R
H45B H 0.4408 -0.1573 0.7463 0.098 Uiso 1 1 calc R
H45C H 0.4589 -0.3105 0.6745 0.098 Uiso 1 1 calc R
C46 C 0.53295(14) -0.2334(3) 0.8389(3) 0.0652(8) Uani 1 1 d .
H46A H 0.5680 -0.2071 0.8563 0.098 Uiso 1 1 calc R
H46B H 0.5293 -0.3467 0.8339 0.098 Uiso 1 1 calc R
H46C H 0.5116 -0.1933 0.9061 0.098 Uiso 1 1 calc R

loop_
_atom_site_aniso_label
_atom_site_aniso_U_11
_atom_site_aniso_U_22
_atom_site_aniso_U_33
_atom_site_aniso_U_23
_atom_site_aniso_U_13
_atom_site_aniso_U_12
B1 0.0250(8) 0.0269(9) 0.0338(10) 0.0011(8) 0.0013(7) 0.0001(7)
B2 0.0255(8) 0.0283(8) 0.0327(10) -0.0023(8) -0.0001(8) -0.0015(7)
C1 0.0292(8) 0.0296(9) 0.0299(9) -0.0019(7) 0.0020(7) -0.0003(7)
C2 0.0250(8) 0.0323(10) 0.0372(10) -0.0031(8) 0.0012(7) 0.0015(7)
C11 0.0293(9) 0.0312(9) 0.0351(10) -0.0012(8) -0.0035(7) -0.0037(7)
C12 0.0280(8) 0.0321(9) 0.0378(10) -0.0018(8) -0.0058(7) -0.0011(7)
C13 0.0373(10) 0.0345(10) 0.0477(12) -0.0006(9) -0.0083(9) 0.0039(8)
C14 0.0520(13) 0.0379(11) 0.0498(14) 0.0094(9) -0.0135(11) 0.0003(9)
C15 0.0514(12) 0.0439(11) 0.0395(11) 0.0075(9) -0.0050(10) -0.0040(10)
C16 0.0380(10) 0.0386(10) 0.0346(10) 0.0003(8) -0.0024(8) -0.0044(8)
C21 0.0278(9) 0.0315(10) 0.0337(9) -0.0010(7) -0.0014(7) -0.0025(7)
C22 0.0240(8) 0.0357(10) 0.0350(9) -0.0011(8) -0.0027(7) -0.0016(7)
C23 0.0253(8) 0.0426(9) 0.0416(11) -0.0022(9) 0.0006(8) -0.0023(7)
C24 0.0336(9) 0.0465(11) 0.0448(11) 0.0012(9) 0.0032(8) -0.0118(9)
C25 0.0436(11) 0.0361(10) 0.0451(12) 0.0006(8) 0.0020(9) -0.0113(9)
C26 0.0371(9) 0.0340(11) 0.0388(11) -0.0029(8) 0.0002(8) -0.0051(8)
S31 0.0279(2) 0.0317(2) 0.0362(3) 0.00173(17) 0.00350(18) 0.00464(16)
N31 0.0259(7) 0.0318(8) 0.0299(8) -0.0030(6) 0.0013(6) -0.0004(6)
C31 0.0258(8) 0.0331(9) 0.0308(9) 0.0017(8) -0.0005(7) 0.0001(7)
N32 0.0359(9) 0.0409(10) 0.0338(9) 0.0059(7) 0.0034(8) 0.0034(7)
C32 0.0378(10) 0.0534(13) 0.0344(10) 0.0002(9) 0.0074(9) 0.0021(9)
C33 0.0329(9) 0.0431(11) 0.0341(10) -0.0041(9) 0.0059(8) 0.0030(8)
C34 0.0439(11) 0.0442(12) 0.0434(12) 0.0105(10) 0.0037(9) 0.0068(10)
C35 0.081(2) 0.0609(17) 0.0478(14) 0.0162(13) -0.0118(14) 0.0034(15)
C36 0.0607(16) 0.0455(13) 0.0606(16) 0.0046(12) 0.0007(13) -0.0009(12)
S41 0.0308(2) 0.02792(19) 0.0368(2) -0.0041(2) 0.00325(19) -0.00115(16)
N41 0.0235(7) 0.0294(8) 0.0346(8) 0.0001(6) 0.0029(6) -0.0002(6)
C41 0.0239(7) 0.0290(9) 0.0340(9) 0.0008(7) -0.0014(7) -0.0010(7)
N42 0.0301(8) 0.0305(8) 0.0421(10) 0.0008(7) 0.0044(7) -0.0036(6)
C42 0.0315(9) 0.0385(11) 0.0445(11) 0.0013(8) 0.0126(8) -0.0012(8)
C43 0.0298(9) 0.0352(10) 0.0398(10) 0.0001(8) 0.0085(8) 0.0022(8)
C44 0.0419(11) 0.0307(10) 0.0526(13) -0.0007(9) 0.0068(10) -0.0089(8)
C45 0.0577(16) 0.0566(16) 0.081(2) 0.0000(15) -0.0071(15) -0.0272(13)
C46 0.077(2) 0.0444(14) 0.074(2) 0.0170(14) -0.0054(16) 0.0046(13)

loop_
_atom_type_symbol
_atom_type_description
_atom_type_scat_dispersion_real
_atom_type_scat_dispersion_imag
_atom_type_scat_source
C C 0.0033 0.0016 'International Tables Vol C Tables 4.2.6.8 and 6.1.1.4'
H H 0.0000 0.0000 'International Tables Vol C Tables 4.2.6.8 and 6.1.1.4'
B B 0.0013 0.0007 'International Tables Vol C Tables 4.2.6.8 and 6.1.1.4'
N N 0.0061 0.0033 'International Tables Vol C Tables 4.2.6.8 and 6.1.1.4'
S S 0.1246 0.1234 'International Tables Vol C Tables 4.2.6.8 and 6.1.1.4'

loop_
_geom_angle_atom_site_label_1
_geom_angle_atom_site_label_2
_geom_angle_atom_site_label_3
_geom_angle
N41 B1 C1 113.77(16)
N41 B1 B2 105.81(15)
C1 B1 B2 107.09(14)
N41 B1 S31 112.34(13)
C1 B1 S31 112.93(13)
B2 B1 S31 103.99(13)
N31 B2 C2 111.68(15)
N31 B2 B1 105.97(14)
C2 B2 B1 107.44(15)
N31 B2 S41 112.42(13)
C2 B2 S41 114.19(13)
B1 B2 S41 104.40(12)
C11 C1 C21 109.16(16)
C11 C1 B1 102.72(15)
C21 C1 B1 104.75(16)
C11 C1 H1 113.1
C21 C1 H1 113.1
B1 C1 H1 113.1
C12 C2 C22 109.27(16)
C12 C2 B2 105.95(15)
C22 C2 B2 101.11(15)
C12 C2 H2 113.2
C22 C2 H2 113.2
B2 C2 H2 113.2
C16 C11 C12 119.9(2)
C16 C11 C1 124.12(19)
C12 C11 C1 115.83(18)
C13 C12 C11 119.1(2)
C13 C12 C2 125.1(2)
C11 C12 C2 115.66(18)
C12 C13 C14 120.3(2)
C12 C13 H13 119.8
C14 C13 H13 119.8
C15 C14 C13 120.4(2)
C15 C14 H14 119.8
C13 C14 H14 119.8
C14 C15 C16 119.8(2)
C14 C15 H15 120.1
C16 C15 H15 120.1
C11 C16 C15 120.4(2)
C11 C16 H16 119.8
C15 C16 H16 119.8
C26 C21 C22 119.7(2)
C26 C21 C1 124.44(19)
C22 C21 C1 115.49(17)
C23 C22 C21 119.62(19)
C23 C22 C2 123.96(18)
C21 C22 C2 115.96(17)
C22 C23 C24 120.29(19)
C22 C23 H23 119.9
C24 C23 H23 119.9
C25 C24 C23 119.9(2)
C25 C24 H24 120.1
C23 C24 H24 120.1
C24 C25 C26 120.3(2)
C24 C25 H25 119.9
C26 C25 H25 119.9
C21 C26 C25 120.2(2)
C21 C26 H26 119.9
C25 C26 H26 119.9
C31 S31 B1 90.65(9)
C31 N31 C33 107.63(17)
C31 N31 B2 115.96(15)
C33 N31 B2 133.93(17)
N31 C31 N32 109.12(17)
N31 C31 S31 121.63(15)
N32 C31 S31 129.21(16)
C31 N32 C32 107.62(18)
C31 N32 C34 125.58(19)
C32 N32 C34 126.23(19)
C33 C32 N32 107.53(19)
C33 C32 H32 126.2
N32 C32 H32 126.2
C32 C33 N31 108.10(19)
C32 C33 H33 125.9
N31 C33 H33 125.9
N32 C34 C36 110.3(2)
N32 C34 C35 110.9(2)
C36 C34 C35 112.2(2)
N32 C34 H34 107.7
C36 C34 H34 107.7
C35 C34 H34 107.7
C34 C35 H35A 109.5
C34 C35 H35B 109.5
H35A C35 H35B 109.5
C34 C35 H35C 109.5
H35A C35 H35C 109.5
H35B C35 H35C 109.5
C34 C36 H36A 109.5
C34 C36 H36B 109.5
H36A C36 H36B 109.5
C34 C36 H36C 109.5
H36A C36 H36C 109.5
H36B C36 H36C 109.5
C41 S41 B2 90.91(9)
C41 N41 C43 107.53(16)
C41 N41 B1 116.05(15)
C43 N41 B1 135.41(17)
N41 C41 N42 109.21(16)
N41 C41 S41 122.17(14)
N42 C41 S41 128.52(15)
C41 N42 C42 107.66(16)
C41 N42 C44 125.44(18)
C42 N42 C44 126.73(19)
C43 C42 N42 107.18(18)
C43 C42 H42 126.4
N42 C42 H42 126.4
C42 C43 N41 108.41(18)
C42 C43 H43 125.8
N41 C43 H43 125.8
N42 C44 C46 109.1(2)
N42 C44 C45 109.9(2)
C46 C44 C45 112.8(2)
N42 C44 H44 108.3
C46 C44 H44 108.3
C45 C44 H44 108.3
C44 C45 H45A 109.5
C44 C45 H45B 109.5
H45A C45 H45B 109.5
C44 C45 H45C 109.5
H45A C45 H45C 109.5
H45B C45 H45C 109.5
C44 C46 H46A 109.5
C44 C46 H46B 109.5
H46A C46 H46B 109.5
C44 C46 H46C 109.5
H46A C46 H46C 109.5
H46B C46 H46C 109.5

loop_
_geom_bond_atom_site_label_1
_geom_bond_atom_site_label_2
_geom_bond_distance
B1 N41 1.554(2)
B1 C1 1.651(3)
B1 B2 1.734(3)
B1 S31 1.995(2)
B2 N31 1.549(3)
B2 C2 1.656(3)
B2 S41 1.991(2)
C1 C11 1.513(3)
C1 C21 1.514(3)
C1 H1 1.0000
C2 C12 1.509(3)
C2 C22 1.511(3)
C2 H2 1.0000
C11 C16 1.391(3)
C11 C12 1.408(3)
C12 C13 1.391(3)
C13 C14 1.396(4)
C13 H13 0.9500
C14 C15 1.379(4)
C14 H14 0.9500
C15 C16 1.392(3)
C15 H15 0.9500
C16 H16 0.9500
C21 C26 1.388(3)
C21 C22 1.407(3)
C22 C23 1.394(3)
C23 C24 1.395(3)
C23 H23 0.9500
C24 C25 1.386(3)
C24 H24 0.9500
C25 C26 1.397(3)
C25 H25 0.9500
C26 H26 0.9500
S31 C31 1.728(2)
N31 C31 1.341(3)
N31 C33 1.388(2)
C31 N32 1.350(3)
N32 C32 1.390(3)
N32 C34 1.471(3)
C32 C33 1.343(3)
C32 H32 0.9500
C33 H33 0.9500
C34 C36 1.512(4)
C34 C35 1.515(4)
C34 H34 1.0000
C35 H35A 0.9800
C35 H35B 0.9800
C35 H35C 0.9800
C36 H36A 0.9800
C36 H36B 0.9800
C36 H36C 0.9800
S41 C41 1.7277(19)
N41 C41 1.342(2)
N41 C43 1.382(3)
C41 N42 1.352(2)
N42 C42 1.389(3)
N42 C44 1.471(3)
C42 C43 1.349(3)
C42 H42 0.9500
C43 H43 0.9500
C44 C46 1.516(4)
C44 C45 1.521(4)
C44 H44 1.0000
C45 H45A 0.9800
C45 H45B 0.9800
C45 H45C 0.9800
C46 H46A 0.9800
C46 H46B 0.9800
C46 H46C 0.9800

loop_
_geom_torsion_atom_site_label_1
_geom_torsion_atom_site_label_2
_geom_torsion_atom_site_label_3
_geom_torsion_atom_site_label_4
_geom_torsion
N41 B1 B2 N31 124.55(15)
C1 B1 B2 N31 -113.77(16)
S31 B1 B2 N31 6.01(16)
N41 B1 B2 C2 -115.94(16)
C1 B1 B2 C2 5.75(19)
S31 B1 B2 C2 125.53(14)
N41 B1 B2 S41 5.66(17)
C1 B1 B2 S41 127.35(14)
S31 B1 B2 S41 -112.87(11)
N41 B1 C1 C11 55.61(19)
B2 B1 C1 C11 -60.93(18)
S31 B1 C1 C11 -174.79(13)
N41 B1 C1 C21 169.66(15)
B2 B1 C1 C21 53.12(18)
S31 B1 C1 C21 -60.75(17)
N31 B2 C2 C12 168.08(15)
B1 B2 C2 C12 52.28(19)
S41 B2 C2 C12 -62.98(18)
N31 B2 C2 C22 54.14(19)
B1 B2 C2 C22 -61.66(18)
S41 B2 C2 C22 -176.93(13)
C21 C1 C11 C16 138.0(2)
B1 C1 C11 C16 -111.2(2)
C21 C1 C11 C12 -46.8(2)
B1 C1 C11 C12 64.0(2)
C16 C11 C12 C13 -2.3(3)
C1 C11 C12 C13 -177.81(18)
C16 C11 C12 C2 174.49(17)
C1 C11 C12 C2 -1.0(2)
C22 C2 C12 C13 -135.6(2)
B2 C2 C12 C13 116.2(2)
C22 C2 C12 C11 47.8(2)
B2 C2 C12 C11 -60.4(2)
C11 C12 C13 C14 1.7(3)
C2 C12 C13 C14 -174.8(2)
C12 C13 C14 C15 -0.1(4)
C13 C14 C15 C16 -1.0(4)
C12 C11 C16 C15 1.3(3)
C1 C11 C16 C15 176.37(19)
C14 C15 C16 C11 0.4(3)
C11 C1 C21 C26 -139.0(2)
B1 C1 C21 C26 111.6(2)
C11 C1 C21 C22 47.8(2)
B1 C1 C21 C22 -61.7(2)
C26 C21 C22 C23 -2.1(3)
C1 C21 C22 C23 171.51(18)
C26 C21 C22 C2 -174.63(19)
C1 C21 C22 C2 -1.0(3)
C12 C2 C22 C23 141.05(19)
B2 C2 C22 C23 -107.5(2)
C12 C2 C22 C21 -46.8(2)
B2 C2 C22 C21 64.7(2)
C21 C22 C23 C24 1.1(3)
C2 C22 C23 C24 173.00(19)
C22 C23 C24 C25 0.5(3)
C23 C24 C25 C26 -1.1(3)
C22 C21 C26 C25 1.5(3)
C1 C21 C26 C25 -171.5(2)
C24 C25 C26 C21 0.1(3)
N41 B1 S31 C31 -124.02(15)
C1 B1 S31 C31 105.66(14)
B2 B1 S31 C31 -10.07(13)
C2 B2 N31 C31 -114.19(18)
B1 B2 N31 C31 2.5(2)
S41 B2 N31 C31 115.94(15)
C2 B2 N31 C33 45.3(3)
B1 B2 N31 C33 162.0(2)
S41 B2 N31 C33 -84.6(2)
C33 N31 C31 N32 0.6(2)
B2 N31 C31 N32 165.27(16)
C33 N31 C31 S31 -177.17(15)
B2 N31 C31 S31 -12.5(2)
B1 S31 C31 N31 13.96(17)
B1 S31 C31 N32 -163.3(2)
N31 C31 N32 C32 -0.4(2)
S31 C31 N32 C32 177.17(16)
N31 C31 N32 C34 -172.1(2)
S31 C31 N32 C34 5.5(3)
C31 N32 C32 C33 0.0(3)
C34 N32 C32 C33 171.7(2)
N32 C32 C33 N31 0.4(3)
C31 N31 C33 C32 -0.6(2)
B2 N31 C33 C32 -161.3(2)
C31 N32 C34 C36 101.3(3)
C32 N32 C34 C36 -68.9(3)
C31 N32 C34 C35 -133.7(2)
C32 N32 C34 C35 56.1(3)
N31 B2 S41 C41 -121.43(13)
C2 B2 S41 C41 110.01(15)
B1 B2 S41 C41 -7.02(13)
C1 B1 N41 C41 -118.47(18)
B2 B1 N41 C41 -1.2(2)
S31 B1 N41 C41 111.64(16)
C1 B1 N41 C43 48.3(3)
B2 B1 N41 C43 165.6(2)
S31 B1 N41 C43 -81.6(3)
C43 N41 C41 N42 1.0(2)
B1 N41 C41 N42 171.33(16)
C43 N41 C41 S41 -175.59(15)
B1 N41 C41 S41 -5.3(2)
B2 S41 C41 N41 7.80(17)
B2 S41 C41 N42 -168.13(19)
N41 C41 N42 C42 -0.8(2)
S41 C41 N42 C42 175.51(16)
N41 C41 N42 C44 -176.4(2)
S41 C41 N42 C44 -0.1(3)
C41 N42 C42 C43 0.3(3)
C44 N42 C42 C43 175.8(2)
N42 C42 C43 N41 0.3(3)
C41 N41 C43 C42 -0.8(2)
B1 N41 C43 C42 -168.4(2)
C41 N42 C44 C46 113.3(3)
C42 N42 C44 C46 -61.4(3)
C41 N42 C44 C45 -122.5(3)
C42 N42 C44 C45 62.8(3)
